data_2236137
loop_
_publ_author_name
'Kozlowska, Mariana'
'Rodziewicz, Pawel'
'Brus, Diana Malgorzata'
'Breczko, Joanna'
'Brzezinski, Krzysztof'

_publ_section_title
;
 Bis(2,2':6',2''-terpyridine)ruthenium(II) bis(perchlorate) hemihydrate
;
_journal_coeditor_code BT6849
_journal_issue 11
_journal_name_full 'Acta Crystallographica Section E'
_journal_page_first m1414
_journal_page_last m1415
_journal_paper_doi 10.1107/S1600536812043917
_journal_volume 68
_journal_year 2012
_chemical_formula_iupac '[Ru (C15 H11 N3)2] (Cl O4)2, 0.5H2 O'
_chemical_formula_moiety 'C30 H22 N6 Ru 2+, 2(Cl O4 -), 0.5 (H2 O)'
_chemical_formula_sum 'C30 H23 Cl2 N6 O8.5 Ru'
_chemical_formula_weight 775.51
_chemical_name_systematic
;
Bis(2,2':6',2''-terpyridine)ruthenium(II) bis(perchlorate) hemihydrate
;
_space_group_IT_number 14
_symmetry_cell_setting monoclinic
_symmetry_space_group_name_Hall '-P 2yn'
_symmetry_space_group_name_H-M 'P 1 21/n 1'
_atom_sites_solution_hydrogens geom
_atom_sites_solution_primary direct
_atom_sites_solution_secondary difmap
_cell_angle_alpha 90.00
_cell_angle_beta 93.582(5)
_cell_angle_gamma 90.00
_cell_formula_units_Z 4
_cell_length_a 8.7676(2)
_cell_length_b 8.8221(9)
_cell_length_c 39.118(4)
_cell_measurement_reflns_used 7538
_cell_measurement_temperature 100(2)
_cell_measurement_theta_max 26.3142
_cell_measurement_theta_min 2.5288
_cell_volume 3019.8(4)
_computing_cell_refinement 'CrysAlis PRO (Agilent, 2011)'
_computing_data_collection 'CrysAlis PRO (Agilent, 2011)'
_computing_data_reduction 'CrysAlis PRO (Agilent, 2011)'
_computing_molecular_graphics 'ORTEP-3 (Farrugia, 1997) and Mercury (Macrae <i>et al.</i>, 2006)'
_computing_publication_material 'SHELXL97 (Sheldrick, 2008)'
_computing_structure_refinement 'SHELXL97 (Sheldrick, 2008)'
_computing_structure_solution 'SHELXD (Sheldrick, 2008)'
_diffrn_ambient_temperature 100(2)
_diffrn_detector_area_resol_mean 10.4052
_diffrn_measured_fraction_theta_full 0.999
_diffrn_measured_fraction_theta_max 0.999
_diffrn_measurement_device_type 'Agilent SuperNova (Dual, Cu at zero, Atlas)'
_diffrn_measurement_method '\w scans'
_diffrn_radiation_monochromator mirror
_diffrn_radiation_source 'SuperNova (Mo) X-ray Source'
_diffrn_radiation_type MoK\a
_diffrn_radiation_wavelength 0.71073
_diffrn_reflns_av_R_equivalents 0.0265
_diffrn_reflns_av_sigmaI/netI 0.0701
_diffrn_reflns_limit_h_max 10
_diffrn_reflns_limit_h_min -10
_diffrn_reflns_limit_k_max 11
_diffrn_reflns_limit_k_min 0
_diffrn_reflns_limit_l_max 48
_diffrn_reflns_limit_l_min 0
_diffrn_reflns_number 16537
_diffrn_reflns_theta_full 26.38
_diffrn_reflns_theta_max 26.38
_diffrn_reflns_theta_min 2.53
_exptl_absorpt_coefficient_mu 0.762
_exptl_absorpt_correction_T_max 1.00000
_exptl_absorpt_correction_T_min 0.80102
_exptl_absorpt_correction_type multi-scan
_exptl_absorpt_process_details
;
(CrysAlis PRO; Agilent, 2011)
;
_exptl_crystal_colour red
_exptl_crystal_density_diffrn 1.706
_exptl_crystal_density_method 'not measured'
_exptl_crystal_description plate
_exptl_crystal_F_000 1564
_exptl_crystal_size_max 0.15
_exptl_crystal_size_mid 0.12
_exptl_crystal_size_min 0.03
_refine_diff_density_max 0.653
_refine_diff_density_min -1.173
_refine_ls_extinction_method none
_refine_ls_goodness_of_fit_ref 1.272
_refine_ls_hydrogen_treatment mixed
_refine_ls_matrix_type full
_refine_ls_number_parameters 439
_refine_ls_number_reflns 6158
_refine_ls_number_restraints 3
_refine_ls_restrained_S_all 1.272
_refine_ls_R_factor_all 0.0451
_refine_ls_R_factor_gt 0.0423
_refine_ls_shift/su_max 0.001
_refine_ls_shift/su_mean 0.000
_refine_ls_structure_factor_coef Fsqd
_refine_ls_weighting_details 'calc w=1/[\s^2^(Fo^2^)+(0.0111P)^2^+7.0042P] where P=(Fo^2^+2Fc^2^)/3'
_refine_ls_weighting_scheme calc
_refine_ls_wR_factor_gt 0.0812
_refine_ls_wR_factor_ref 0.0826
_reflns_number_gt 5858
_reflns_number_total 6158
_reflns_threshold_expression I>2sigma(I)
_cod_data_source_file bt6849.cif
_cod_data_source_block I
_cod_original_sg_symbol_H-M 'P 21/n'
_cod_original_formula_sum 'C30 H23 Cl2 N6 O8.50 Ru'
_cod_database_code 2236137
_cod_database_fobs_code 2236137

loop_
_symmetry_equiv_pos_as_xyz
'x, y, z'
'-x+1/2, y+1/2, -z+1/2'
'-x, -y, -z'
'x-1/2, -y-1/2, z-1/2'

loop_
_atom_site_type_symbol
_atom_site_label
_atom_site_fract_x
_atom_site_fract_y
_atom_site_fract_z
_atom_site_U_iso_or_equiv
_atom_site_adp_type
_atom_site_calc_flag
_atom_site_refinement_flags
_atom_site_occupancy
_atom_site_symmetry_multiplicity
Ru Ru1 0.35193(3) 0.33315(3) 0.127794(6) 0.01027(7) Uani d . 1 1
N N1A 0.2631(3) 0.1164(3) 0.12359(7) 0.0121(5) Uani d . 1 1
N N3A 0.4324(3) 0.5408(3) 0.11162(7) 0.0122(5) Uani d . 1 1
C C15A 0.4968(3) 0.6520(4) 0.13099(8) 0.0142(6) Uani d . 1 1
H H15A 0.5039 0.6399 0.1552 0.017 Uiso calc R 1 1
C C1A 0.2479(3) 0.0135(4) 0.14867(8) 0.0155(7) Uani d . 1 1
H H1A 0.2837 0.0386 0.1714 0.019 Uiso calc R 1 1
C C10A 0.3495(3) 0.4333(4) 0.05723(8) 0.0139(6) Uani d . 1 1
C C10B 0.5227(3) 0.3134(4) 0.19339(8) 0.0145(6) Uani d . 1 1
C C11A 0.4207(3) 0.5607(4) 0.07649(8) 0.0145(6) Uani d . 1 1
C C5A 0.2170(3) 0.0758(4) 0.09058(8) 0.0142(6) Uani d . 1 1
C C12A 0.4743(4) 0.6915(4) 0.06155(9) 0.0179(7) Uani d . 1 1
H H12A 0.4635 0.7042 0.0374 0.022 Uiso calc R 1 1
C C2A 0.1819(4) -0.1275(4) 0.14247(9) 0.0181(7) Uani d . 1 1
H H2A 0.1724 -0.1975 0.1607 0.022 Uiso calc R 1 1
C C15B 0.6578(3) 0.1840(4) 0.11219(8) 0.0156(7) Uani d . 1 1
H H15B 0.6228 0.1879 0.0887 0.019 Uiso calc R 1 1
C C4A 0.1491(4) -0.0635(4) 0.08320(9) 0.0174(7) Uani d . 1 1
H H4A 0.1162 -0.0888 0.0603 0.021 Uiso calc R 1 1
C C12B 0.7609(4) 0.1731(4) 0.17951(9) 0.0199(7) Uani d . 1 1
H H12B 0.7949 0.1700 0.2030 0.024 Uiso calc R 1 1
C C8A 0.2508(4) 0.2943(4) 0.00816(8) 0.0213(7) Uani d . 1 1
H H8A 0.2296 0.2866 -0.0159 0.026 Uiso calc R 1 1
C C9A 0.3187(4) 0.4247(4) 0.02177(8) 0.0184(7) Uani d . 1 1
H H9A 0.3437 0.5064 0.0073 0.022 Uiso calc R 1 1
C C14A 0.5534(4) 0.7834(4) 0.11718(9) 0.0189(7) Uani d . 1 1
H H14A 0.5985 0.8594 0.1317 0.023 Uiso calc R 1 1
C C3A 0.1300(4) -0.1650(4) 0.10941(9) 0.0211(7) Uani d . 1 1
H H3A 0.0816 -0.2599 0.1048 0.025 Uiso calc R 1 1
C C13A 0.5437(4) 0.8035(4) 0.08197(9) 0.0205(7) Uani d . 1 1
H H13A 0.5838 0.8921 0.0720 0.025 Uiso calc R 1 1
C C4B 0.0091(4) 0.5255(4) 0.18713(9) 0.0193(7) Uani d . 1 1
H H4B 0.0076 0.5521 0.2106 0.023 Uiso calc R 1 1
C C7B 0.3040(4) 0.4475(4) 0.23114(8) 0.0196(7) Uani d . 1 1
H H7B 0.2281 0.4937 0.2440 0.024 Uiso calc R 1 1
N N2B 0.3874(3) 0.3573(3) 0.17813(6) 0.0124(5) Uani d . 1 1
C C6B 0.2779(3) 0.4223(4) 0.19610(8) 0.0143(6) Uani d . 1 1
C C14B 0.7970(4) 0.1152(4) 0.12103(9) 0.0184(7) Uani d . 1 1
H H14B 0.8565 0.0731 0.1039 0.022 Uiso calc R 1 1
C C1B 0.0186(4) 0.4455(4) 0.11975(9) 0.0163(7) Uani d . 1 1
H H1B 0.0203 0.4168 0.0964 0.020 Uiso calc R 1 1
C C13B 0.8476(4) 0.1089(4) 0.15514(9) 0.0216(7) Uani d . 1 1
H H13B 0.9417 0.0606 0.1618 0.026 Uiso calc R 1 1
C C5B 0.1388(4) 0.4593(4) 0.17462(8) 0.0149(7) Uani d . 1 1
C C2B -0.1131(4) 0.5101(4) 0.13105(9) 0.0208(7) Uani d . 1 1
H H2B -0.1997 0.5253 0.1156 0.025 Uiso calc R 1 1
C C3B -0.1173(4) 0.5522(4) 0.16509(9) 0.0223(8) Uani d . 1 1
H H3B -0.2059 0.5988 0.1732 0.027 Uiso calc R 1 1
C C8B 0.4433(4) 0.4036(4) 0.24683(9) 0.0215(7) Uani d . 1 1
H H8B 0.4625 0.4199 0.2707 0.026 Uiso calc R 1 1
C C9B 0.5547(4) 0.3367(4) 0.22841(8) 0.0192(7) Uani d . 1 1
H H9B 0.6501 0.3074 0.2393 0.023 Uiso calc R 1 1
N N1B 0.1441(3) 0.4219(3) 0.14059(7) 0.0127(5) Uani d . 1 1
N N2A 0.3132(3) 0.3157(3) 0.07744(6) 0.0126(5) Uani d . 1 1
C C6A 0.2464(3) 0.1891(4) 0.06429(8) 0.0142(6) Uani d . 1 1
N N3B 0.5705(3) 0.2454(3) 0.13564(6) 0.0123(5) Uani d . 1 1
C C7A 0.2136(4) 0.1753(4) 0.02910(8) 0.0198(7) Uani d . 1 1
H H7A 0.1668 0.0862 0.0197 0.024 Uiso calc R 1 1
C C11B 0.6234(3) 0.2424(4) 0.16936(8) 0.0146(7) Uani d . 1 1
Cl Cl1A 0.78661(9) 0.20109(9) 0.02625(2) 0.01935(18) Uani d . 1 1
O O2A 0.8387(3) 0.2126(3) -0.00779(6) 0.0306(6) Uani d . 1 1
O O4A 0.6256(3) 0.2268(4) 0.02484(7) 0.0426(8) Uani d . 1 1
O O3A 0.8209(4) 0.0534(3) 0.03981(7) 0.0383(7) Uani d . 1 1
O O1A 0.8611(4) 0.3124(3) 0.04797(7) 0.0407(7) Uani d . 1 1
Cl Cl1B 0.52415(9) 0.83287(10) 0.22156(2) 0.02087(18) Uani d . 1 1
O O2B 0.5394(3) 0.7741(3) 0.25576(7) 0.0369(7) Uani d . 1 1
O O1B 0.3911(3) 0.7690(3) 0.20366(6) 0.0279(6) Uani d . 1 1
O O3B 0.5070(3) 0.9946(3) 0.22300(7) 0.0297(6) Uani d . 1 1
O O4B 0.6574(3) 0.7965(4) 0.20354(7) 0.0433(8) Uani d . 1 1
O O5 0.9985(6) 0.6020(6) 0.05038(12) 0.0266(11) Uani d PD 0.50 1
H H5A 1.044(8) 0.639(8) 0.0339(13) 0.040 Uiso d PD 0.50 1
H H5B 0.950(8) 0.523(6) 0.0438(18) 0.040 Uiso d PD 0.50 1

loop_
_atom_site_aniso_label
_atom_site_aniso_U_11
_atom_site_aniso_U_22
_atom_site_aniso_U_33
_atom_site_aniso_U_12
_atom_site_aniso_U_13
_atom_site_aniso_U_23
Ru1 0.00989(12) 0.00929(12) 0.01172(13) -0.00013(10) 0.00132(9) -0.00072(10)
N1A 0.0079(12) 0.0103(13) 0.0179(13) 0.0022(10) 0.0002(10) -0.0004(11)
N3A 0.0100(12) 0.0096(13) 0.0173(13) 0.0017(10) 0.0025(10) -0.0008(11)
C15A 0.0119(14) 0.0129(16) 0.0179(16) 0.0005(12) 0.0008(12) -0.0028(13)
C1A 0.0130(15) 0.0161(17) 0.0171(16) 0.0008(13) 0.0000(12) 0.0015(13)
C10A 0.0114(15) 0.0123(16) 0.0181(16) 0.0039(12) 0.0010(12) 0.0001(13)
C10B 0.0158(15) 0.0109(16) 0.0168(16) -0.0039(12) 0.0002(12) 0.0007(13)
C11A 0.0123(15) 0.0145(16) 0.0171(16) 0.0030(13) 0.0031(12) -0.0005(13)
C5A 0.0101(15) 0.0129(16) 0.0194(16) 0.0024(12) 0.0003(12) -0.0015(13)
C12A 0.0190(16) 0.0153(17) 0.0198(17) -0.0005(13) 0.0031(13) 0.0031(14)
C2A 0.0150(16) 0.0119(16) 0.0273(18) 0.0037(13) 0.0013(13) 0.0053(14)
C15B 0.0171(16) 0.0126(16) 0.0175(16) -0.0028(13) 0.0047(12) -0.0005(13)
C4A 0.0153(16) 0.0145(17) 0.0221(17) 0.0000(13) -0.0012(13) -0.0031(14)
C12B 0.0168(16) 0.0195(17) 0.0228(17) -0.0005(14) -0.0030(13) 0.0026(15)
C8A 0.0236(18) 0.028(2) 0.0122(16) -0.0017(15) 0.0000(13) -0.0018(14)
C9A 0.0204(17) 0.0187(18) 0.0162(16) 0.0000(14) 0.0026(13) 0.0009(14)
C14A 0.0165(16) 0.0143(16) 0.0260(18) -0.0020(13) 0.0018(13) -0.0038(14)
C3A 0.0157(16) 0.0118(16) 0.036(2) -0.0042(14) 0.0000(14) -0.0010(15)
C13A 0.0193(17) 0.0129(17) 0.0297(19) -0.0023(13) 0.0047(14) 0.0044(14)
C4B 0.0207(17) 0.0141(17) 0.0240(18) 0.0010(14) 0.0093(14) 0.0003(14)
C7B 0.0258(18) 0.0160(17) 0.0178(17) -0.0032(14) 0.0088(13) -0.0030(14)
N2B 0.0133(13) 0.0081(13) 0.0161(13) -0.0015(10) 0.0028(10) -0.0007(10)
C6B 0.0149(15) 0.0089(15) 0.0195(16) -0.0024(12) 0.0044(12) -0.0017(13)
C14B 0.0152(16) 0.0146(16) 0.0262(18) 0.0000(13) 0.0073(13) -0.0003(14)
C1B 0.0159(16) 0.0100(16) 0.0228(17) -0.0028(13) 0.0005(13) 0.0017(13)
C13B 0.0147(16) 0.0184(18) 0.032(2) 0.0010(14) 0.0013(14) 0.0041(15)
C5B 0.0184(16) 0.0076(15) 0.0194(16) -0.0023(12) 0.0065(13) 0.0006(13)
C2B 0.0134(16) 0.0159(17) 0.033(2) 0.0005(13) 0.0019(14) 0.0046(15)
C3B 0.0167(17) 0.0157(17) 0.036(2) 0.0030(14) 0.0111(14) 0.0021(15)
C8B 0.0292(19) 0.0219(19) 0.0134(16) -0.0064(15) 0.0008(13) -0.0018(14)
C9B 0.0212(17) 0.0187(17) 0.0171(16) -0.0012(14) -0.0049(13) 0.0000(14)
N1B 0.0122(13) 0.0083(13) 0.0179(14) -0.0028(10) 0.0030(10) -0.0004(11)
N2A 0.0111(12) 0.0111(13) 0.0155(13) 0.0013(10) 0.0012(10) 0.0000(11)
C6A 0.0116(14) 0.0127(16) 0.0185(16) 0.0030(12) 0.0017(12) -0.0027(13)
N3B 0.0111(12) 0.0101(13) 0.0155(13) -0.0026(10) 0.0000(10) 0.0010(11)
C7A 0.0198(16) 0.0204(18) 0.0190(17) -0.0021(15) -0.0010(13) -0.0044(14)
C11B 0.0144(15) 0.0120(16) 0.0175(16) -0.0049(13) 0.0008(12) 0.0004(13)
Cl1A 0.0207(4) 0.0201(4) 0.0172(4) 0.0005(3) 0.0013(3) -0.0022(3)
O2A 0.0369(15) 0.0372(16) 0.0184(13) 0.0012(13) 0.0073(11) -0.0027(12)
O4A 0.0226(14) 0.072(2) 0.0337(16) 0.0097(15) 0.0027(12) 0.0139(16)
O3A 0.062(2) 0.0264(15) 0.0263(15) 0.0128(14) -0.0007(13) 0.0011(12)
O1A 0.0560(19) 0.0395(18) 0.0263(15) -0.0183(15) 0.0012(13) -0.0127(13)
Cl1B 0.0236(4) 0.0194(4) 0.0191(4) 0.0054(3) -0.0023(3) -0.0056(3)
O2B 0.0604(19) 0.0273(15) 0.0211(14) 0.0101(14) -0.0127(13) 0.0005(12)
O1B 0.0301(14) 0.0306(15) 0.0218(13) -0.0036(12) -0.0073(11) -0.0022(11)
O3B 0.0389(16) 0.0187(13) 0.0330(15) -0.0019(12) 0.0143(12) -0.0010(12)
O4B 0.0276(15) 0.059(2) 0.0432(17) 0.0136(14) 0.0025(13) -0.0240(16)
O5 0.034(3) 0.025(3) 0.021(3) -0.010(2) -0.002(2) 0.005(2)

loop_
_atom_type_symbol
_atom_type_description
_atom_type_scat_dispersion_real
_atom_type_scat_dispersion_imag
_atom_type_scat_source
C C 0.0033 0.0016 'International Tables Vol C Tables 4.2.6.8 and 6.1.1.4'
H H 0.0000 0.0000 'International Tables Vol C Tables 4.2.6.8 and 6.1.1.4'
N N 0.0061 0.0033 'International Tables Vol C Tables 4.2.6.8 and 6.1.1.4'
O O 0.0106 0.0060 'International Tables Vol C Tables 4.2.6.8 and 6.1.1.4'
Cl Cl 0.1484 0.1585 'International Tables Vol C Tables 4.2.6.8 and 6.1.1.4'
Ru Ru -1.2594 0.8363 'International Tables Vol C Tables 4.2.6.8 and 6.1.1.4'

loop_
_geom_angle_atom_site_label_1
_geom_angle_atom_site_label_2
_geom_angle_atom_site_label_3
_geom_angle
N2A Ru1 N2B 178.09(11)
N2A Ru1 N1A 78.99(10)
N2B Ru1 N1A 102.30(10)
N2A Ru1 N3B 102.56(10)
N2B Ru1 N3B 78.88(10)
N1A Ru1 N3B 90.37(10)
N2A Ru1 N1B 99.82(10)
N2B Ru1 N1B 78.78(10)
N1A Ru1 N1B 92.06(10)
N3B Ru1 N1B 157.54(10)
N2A Ru1 N3A 78.81(10)
N2B Ru1 N3A 99.93(10)
N1A Ru1 N3A 157.73(10)
N3B Ru1 N3A 92.65(10)
N1B Ru1 N3A 93.49(10)
C1A N1A C5A 118.1(3)
C1A N1A Ru1 128.2(2)
C5A N1A Ru1 113.7(2)
C15A N3A C11A 118.1(3)
C15A N3A Ru1 127.7(2)
C11A N3A Ru1 114.1(2)
N3A C15A C14A 122.7(3)
N3A C15A H15A 118.7
C14A C15A H15A 118.7
N1A C1A C2A 122.4(3)
N1A C1A H1A 118.8
C2A C1A H1A 118.8
N2A C10A C9A 120.0(3)
N2A C10A C11A 113.2(3)
C9A C10A C11A 126.8(3)
N2B C10B C9B 120.5(3)
N2B C10B C11B 112.7(3)
C9B C10B C11B 126.8(3)
N3A C11A C12A 121.1(3)
N3A C11A C10A 114.5(3)
C12A C11A C10A 124.3(3)
N1A C5A C4A 121.5(3)
N1A C5A C6A 115.2(3)
C4A C5A C6A 123.3(3)
C13A C12A C11A 119.8(3)
C13A C12A H12A 120.1
C11A C12A H12A 120.1
C3A C2A C1A 119.2(3)
C3A C2A H2A 120.4
C1A C2A H2A 120.4
N3B C15B C14B 122.4(3)
N3B C15B H15B 118.8
C14B C15B H15B 118.8
C3A C4A C5A 119.4(3)
C3A C4A H4A 120.3
C5A C4A H4A 120.3
C13B C12B C11B 119.4(3)
C13B C12B H12B 120.3
C11B C12B H12B 120.3
C7A C8A C9A 120.9(3)
C7A C8A H8A 119.5
C9A C8A H8A 119.5
C8A C9A C10A 118.5(3)
C8A C9A H9A 120.7
C10A C9A H9A 120.7
C15A C14A C13A 119.6(3)
C15A C14A H14A 120.2
C13A C14A H14A 120.2
C4A C3A C2A 119.4(3)
C4A C3A H3A 120.3
C2A C3A H3A 120.3
C14A C13A C12A 118.6(3)
C14A C13A H13A 120.7
C12A C13A H13A 120.7
C3B C4B C5B 119.5(3)
C3B C4B H4B 120.2
C5B C4B H4B 120.2
C8B C7B C6B 118.4(3)
C8B C7B H7B 120.8
C6B C7B H7B 120.8
C6B N2B C10B 121.6(3)
C6B N2B Ru1 119.3(2)
C10B N2B Ru1 119.1(2)
N2B C6B C7B 120.1(3)
N2B C6B C5B 112.7(3)
C7B C6B C5B 127.2(3)
C13B C14B C15B 118.9(3)
C13B C14B H14B 120.5
C15B C14B H14B 120.5
N1B C1B C2B 122.5(3)
N1B C1B H1B 118.7
C2B C1B H1B 118.7
C12B C13B C14B 119.6(3)
C12B C13B H13B 120.2
C14B C13B H13B 120.2
N1B C5B C4B 121.2(3)
N1B C5B C6B 114.9(3)
C4B C5B C6B 123.8(3)
C1B C2B C3B 119.4(3)
C1B C2B H2B 120.3
C3B C2B H2B 120.3
C4B C3B C2B 119.1(3)
C4B C3B H3B 120.5
C2B C3B H3B 120.5
C9B C8B C7B 121.3(3)
C9B C8B H8B 119.3
C7B C8B H8B 119.3
C8B C9B C10B 118.0(3)
C8B C9B H9B 121.0
C10B C9B H9B 121.0
C1B N1B C5B 118.3(3)
C1B N1B Ru1 127.6(2)
C5B N1B Ru1 114.1(2)
C6A N2A C10A 121.6(3)
C6A N2A Ru1 119.1(2)
C10A N2A Ru1 119.2(2)
N2A C6A C7A 120.5(3)
N2A C6A C5A 112.8(3)
C7A C6A C5A 126.7(3)
C15B N3B C11B 118.5(3)
C15B N3B Ru1 127.6(2)
C11B N3B Ru1 113.8(2)
C8A C7A C6A 118.5(3)
C8A C7A H7A 120.8
C6A C7A H7A 120.8
N3B C11B C12B 121.3(3)
N3B C11B C10B 115.3(3)
C12B C11B C10B 123.4(3)
O4A Cl1A O1A 109.1(2)
O4A Cl1A O3A 110.07(19)
O1A Cl1A O3A 109.10(18)
O4A Cl1A O2A 108.88(16)
O1A Cl1A O2A 109.99(17)
O3A Cl1A O2A 109.65(17)
O2B Cl1B O3B 109.08(16)
O2B Cl1B O1B 109.78(17)
O3B Cl1B O1B 108.93(16)
O2B Cl1B O4B 110.22(18)
O3B Cl1B O4B 109.33(18)
O1B Cl1B O4B 109.47(16)
H5A O5 H5B 110(5)

loop_
_geom_bond_atom_site_label_1
_geom_bond_atom_site_label_2
_geom_bond_distance
Ru1 N2A 1.984(3)
Ru1 N2B 1.986(3)
Ru1 N1A 2.067(3)
Ru1 N3B 2.072(3)
Ru1 N1B 2.073(3)
Ru1 N3A 2.076(3)
N1A C1A 1.350(4)
N1A C5A 1.376(4)
N3A C15A 1.342(4)
N3A C11A 1.383(4)
C15A C14A 1.384(5)
C15A H15A 0.9500
C1A C2A 1.387(5)
C1A H1A 0.9500
C10A N2A 1.354(4)
C10A C9A 1.399(4)
C10A C11A 1.470(4)
C10B N2B 1.351(4)
C10B C9B 1.396(4)
C10B C11B 1.469(4)
C11A C12A 1.389(4)
C5A C4A 1.388(4)
C5A C6A 1.468(4)
C12A C13A 1.387(5)
C12A H12A 0.9500
C2A C3A 1.384(5)
C2A H2A 0.9500
C15B N3B 1.344(4)
C15B C14B 1.388(4)
C15B H15B 0.9500
C4A C3A 1.380(5)
C4A H4A 0.9500
C12B C13B 1.378(5)
C12B C11B 1.387(4)
C12B H12B 0.9500
C8A C7A 1.384(5)
C8A C9A 1.386(5)
C8A H8A 0.9500
C9A H9A 0.9500
C14A C13A 1.386(5)
C14A H14A 0.9500
C3A H3A 0.9500
C13A H13A 0.9500
C4B C3B 1.381(5)
C4B C5B 1.394(4)
C4B H4B 0.9500
C7B C8B 1.388(5)
C7B C6B 1.393(4)
C7B H7B 0.9500
N2B C6B 1.352(4)
C6B C5B 1.474(4)
C14B C13B 1.381(5)
C14B H14B 0.9500
C1B N1B 1.345(4)
C1B C2B 1.384(5)
C1B H1B 0.9500
C13B H13B 0.9500
C5B N1B 1.375(4)
C2B C3B 1.385(5)
C2B H2B 0.9500
C3B H3B 0.9500
C8B C9B 1.382(5)
C8B H8B 0.9500
C9B H9B 0.9500
N2A C6A 1.349(4)
C6A C7A 1.394(4)
N3B C11B 1.371(4)
C7A H7A 0.9500
Cl1A O4A 1.427(3)
Cl1A O1A 1.430(3)
Cl1A O3A 1.432(3)
Cl1A O2A 1.438(3)
Cl1B O2B 1.433(3)
Cl1B O3B 1.437(3)
Cl1B O1B 1.437(3)
Cl1B O4B 1.438(3)
O5 H5A 0.85(2)
O5 H5B 0.85(2)

loop_
_geom_hbond_atom_site_label_D
_geom_hbond_atom_site_label_H
_geom_hbond_atom_site_label_A
_geom_hbond_site_symmetry_A
_geom_hbond_distance_DH
_geom_hbond_distance_HA
_geom_hbond_distance_DA
_geom_hbond_angle_DHA
O5 H5A O2A 3_765 0.85(2) 1.98(3) 2.790(6) 159(7)
O5 H5B O1A . 0.85(2) 2.03(3) 2.824(6) 157(7)
C2B H2B <i>Cg</i>1 1_455 0.95 3.0860(10) 3.945(4) 45.3(2)
C14A H14A <i>Cg</i>2 1_565 0.95 3.0130(10) 3.878(4) 42.7(2)
